data_1570602
loop_
_publ_author_name
'Seidler, Gesa'
'Schwenzer, Max'
'Clausen, Florian'
'Daniliuc, Constantin G.'
'Studer, Armido'

_publ_section_title
;
 Borylative transition metal-free couplings of vinyl iodides with various
 nucleophiles, alkenes or alkynes.
;
_journal_issue 5
_journal_name_full 'Chemical science'
_journal_page_first 1672
_journal_page_last 1678
_journal_paper_doi 10.1039/d3sc06131k
_journal_volume 15
_journal_year 2024
_chemical_formula_sum 'C21 H33 B O2 Si'
_chemical_formula_weight 356.37
_space_group_crystal_system triclinic
_space_group_IT_number 2
_space_group_name_Hall '-P 1'
_space_group_name_H-M_alt 'P -1'
_atom_sites_solution_hydrogens geom
_atom_sites_solution_primary direct
_audit_creation_method 'APEX4 v2022.10-1'
_audit_update_record
;
2023-09-07 deposited with the CCDC.	2023-12-29 downloaded from the CCDC.
;
_cell_angle_alpha 98.330(3)
_cell_angle_beta 102.067(2)
_cell_angle_gamma 103.257(2)
_cell_formula_units_Z 4
_cell_length_a 9.2744(3)
_cell_length_b 11.9893(4)
_cell_length_c 21.6544(9)
_cell_measurement_reflns_used 9862
_cell_measurement_temperature 100.(2)
_cell_measurement_theta_max 66.5513
_cell_measurement_theta_min 3.8681
_cell_volume 2244.36(15)
_computing_cell_refinement 'SAINT V8.40B (Bruker AXS LLC, 2019)'
_computing_data_collection 'Bruker APEX4 v2022.10-1 Photon III'
_computing_data_reduction 'SAINT V8.40B (Bruker AXS LLC, 2019)'
_computing_molecular_graphics 'shelXle (C.B. Huebschle, rev 1380)'
_computing_publication_material 'SHELXT 2011/1 (Sheldrick, 2018)'
_computing_structure_refinement 'SHELXL-2019/1 (Sheldrick, 2018)'
_computing_structure_solution 'SHELXT 2019/1 (Sheldrick, 2018)'
_diffrn_ambient_temperature 100.(2)
_diffrn_detector_area_resol_mean 7.3910
_diffrn_measured_fraction_theta_full 0.995
_diffrn_measured_fraction_theta_max 0.995
_diffrn_measurement_device 'Bruker D8 Venture Photon III'
_diffrn_measurement_device_type 'single crystal diffractometer'
_diffrn_measurement_method 'phi/omega scans'
_diffrn_radiation_monochromator 'MX mirror'
_diffrn_radiation_probe x-ray
_diffrn_radiation_type CuK\a
_diffrn_radiation_wavelength 1.54178
_diffrn_reflns_av_R_equivalents 0.0656
_diffrn_reflns_av_unetI/netI 0.0508
_diffrn_reflns_limit_h_max 10
_diffrn_reflns_limit_h_min -11
_diffrn_reflns_limit_k_max 14
_diffrn_reflns_limit_k_min -14
_diffrn_reflns_limit_l_max 25
_diffrn_reflns_limit_l_min -25
_diffrn_reflns_number 32918
_diffrn_reflns_theta_full 66.63
_diffrn_reflns_theta_max 66.63
_diffrn_reflns_theta_min 2.13
_diffrn_source 'Cu ImS'
_diffrn_source_current 1.0
_diffrn_source_power 0.05
_diffrn_source_type 'micro focus tube'
_diffrn_source_voltage 50
_exptl_absorpt_coefficient_mu 0.985
_exptl_absorpt_correction_T_max 0.90
_exptl_absorpt_correction_T_min 0.75
_exptl_absorpt_correction_type multi-scan
_exptl_absorpt_process_details
;
Krause, L., Herbst-Irmer, R., Sheldrick, G. M., Stalke, D. (2015).
"Comparison of silver and molybdenum microfocus X-ray sources for
single-crystal structure determination"
J. Appl. Cryst. 48, 3-10. doi:10.1107/S1600576714022985
;
_exptl_crystal_colour colourless
_exptl_crystal_density_diffrn 1.055
_exptl_crystal_density_method 'not measured'
_exptl_crystal_description prism
_exptl_crystal_F_000 776
_exptl_crystal_size_max 0.209
_exptl_crystal_size_mid 0.185
_exptl_crystal_size_min 0.113
_refine_diff_density_max 0.557
_refine_diff_density_min -0.330
_refine_ls_extinction_method none
_refine_ls_goodness_of_fit_ref 1.029
_refine_ls_hydrogen_treatment constr
_refine_ls_matrix_type full
_refine_ls_number_parameters 630
_refine_ls_number_reflns 7881
_refine_ls_number_restraints 553
_refine_ls_restrained_S_all 1.045
_refine_ls_R_factor_all 0.0807
_refine_ls_R_factor_gt 0.0522
_refine_ls_shift/su_max 0.000
_refine_ls_shift/su_mean 0.000
_refine_ls_structure_factor_coef Fsqd
_refine_ls_weighting_details 'w=1/[\s^2^(Fo^2^)+(0.0530P)^2^+1.2725P] where P=(Fo^2^+2Fc^2^)/3'
_refine_ls_weighting_scheme calc
_refine_ls_wR_factor_gt 0.1182
_refine_ls_wR_factor_ref 0.1342
_reflns_Friedel_coverage 0.000
_reflns_number_gt 5696
_reflns_number_total 7881
_reflns_threshold_expression 'I > 2\s(I)'
_cod_data_source_file d3sc06131k2.cif
_cod_data_source_block stu10504_3ah
_cod_depositor_comments 'Adding full bibliography for 1570601--1570606.cif.'
_cod_original_cell_volume 2244.36(14)
_cod_database_code 1570602

loop_
_space_group_symop_operation_xyz
'x, y, z'
'-x, -y, -z'

loop_
_atom_site_type_symbol
_atom_site_label
_atom_site_fract_x
_atom_site_fract_y
_atom_site_fract_z
_atom_site_U_iso_or_equiv
_atom_site_adp_type
_atom_site_calc_flag
_atom_site_refinement_flags_adp
_atom_site_refinement_flags_occupancy
_atom_site_refinement_flags_posn
_atom_site_occupancy
_atom_site_disorder_assembly
_atom_site_disorder_group
Si Si1A 0.77897(7) 0.51135(5) 0.37325(3) 0.03389(17) Uani d . . . 1.000000 . .
C C1A 0.7933(3) 1.08121(18) 0.38053(12) 0.0318(5) Uani d U . . 1.000000 . .
H H1A 0.789189 1.105880 0.426119 0.038000 Uiso calc U . R 1.000000 . .
C C2A 0.7572(2) 0.94701(18) 0.36629(11) 0.0271(5) Uani d U . . 1.000000 . .
H H2A 0.765870 0.921280 0.321483 0.033000 Uiso calc U . R 1.000000 . .
C C3A 0.6738(3) 1.1240(2) 0.33820(15) 0.0466(7) Uani d U . . 1.000000 . .
H H3A1 0.702962 1.209725 0.347288 0.070000 Uiso calc U . R 1.000000 . .
H H3A2 0.574178 1.095111 0.347236 0.070000 Uiso calc U . R 1.000000 . .
H H3A3 0.667110 1.094705 0.292738 0.070000 Uiso calc U . R 1.000000 . .
C C4A 0.8717(3) 0.90420(19) 0.41243(12) 0.0351(5) Uani d U . . 1.000000 . .
H H4A1 0.976704 0.941985 0.410110 0.042000 Uiso calc U . R 1.000000 . .
H H4A2 0.864412 0.928601 0.457092 0.042000 Uiso calc U . R 1.000000 . .
C C5A 0.8457(3) 0.7764(2) 0.39778(12) 0.0350(5) Uani d U . . 1.000000 . .
C C6A 0.8189(3) 0.6711(2) 0.38622(12) 0.0350(6) Uani d U . . 1.000000 . .
C C7A 0.9658(3) 0.4747(2) 0.38489(15) 0.0484(7) Uani d U . . 1.000000 . .
H H7A1 1.020123 0.505394 0.354081 0.073000 Uiso calc U . R 1.000000 . .
H H7A2 0.948199 0.389582 0.377780 0.073000 Uiso calc U . R 1.000000 . .
H H7A3 1.027598 0.509974 0.428940 0.073000 Uiso calc U . R 1.000000 . .
C C8A 0.6773(3) 0.4615(2) 0.43405(14) 0.0480(7) Uani d U . . 1.000000 . .
H H8A1 0.741249 0.498796 0.477500 0.072000 Uiso calc U . R 1.000000 . .
H H8A2 0.656847 0.376275 0.428808 0.072000 Uiso calc U . R 1.000000 . .
H H8A3 0.580319 0.483043 0.427822 0.072000 Uiso calc U . R 1.000000 . .
C C9A 0.6580(3) 0.4475(2) 0.29005(13) 0.0468(7) Uani d U . . 1.000000 . .
H H9A1 0.557170 0.462245 0.286330 0.070000 Uiso calc U . R 1.000000 . .
H H9A2 0.646120 0.363007 0.280730 0.070000 Uiso calc U . R 1.000000 . .
H H9A3 0.706933 0.483733 0.259214 0.070000 Uiso calc U . R 1.000000 . .
C C11A 0.9549(2) 1.13773(17) 0.37635(11) 0.0297(5) Uani d U . . 1.000000 . .
C C12A 0.9963(3) 1.1242(2) 0.31870(13) 0.0442(6) Uani d U . . 1.000000 . .
H H12A 0.922510 1.080623 0.280391 0.053000 Uiso calc U . R 1.000000 . .
C C13A 1.1447(4) 1.1739(3) 0.31646(17) 0.0623(8) Uani d U . . 1.000000 . .
H H13A 1.172055 1.164318 0.276509 0.075000 Uiso calc U . R 1.000000 . .
C C14A 1.2534(3) 1.2371(3) 0.3717(2) 0.0666(9) Uani d U . . 1.000000 . .
H H14A 1.355225 1.270878 0.369768 0.080000 Uiso calc U . R 1.000000 . .
C C15A 1.2139(3) 1.2508(2) 0.42893(17) 0.0578(8) Uani d U . . 1.000000 . .
H H15A 1.288149 1.293970 0.467205 0.069000 Uiso calc U . R 1.000000 . .
C C16A 1.0648(3) 1.2013(2) 0.43103(13) 0.0400(6) Uani d U . . 1.000000 . .
H H16A 1.037825 1.211565 0.471046 0.048000 Uiso calc U . R 1.000000 . .
B B1A 0.5899(3) 0.8858(2) 0.36989(12) 0.0268(5) Uani d U . D 1.000000 . .
O O1A 0.5535(5) 0.8921(4) 0.4285(2) 0.0293(10) Uani d U P D 0.740(12) A 1
O O2A 0.4750(6) 0.8225(5) 0.3190(3) 0.0362(14) Uani d U P D 0.740(12) A 1
C C21A 0.3878(6) 0.8395(4) 0.4145(3) 0.0328(12) Uani d U P D 0.740(12) A 1
C C22A 0.3535(7) 0.7616(6) 0.3463(3) 0.040(2) Uani d U P D 0.740(12) A 1
C C23A 0.3119(5) 0.9400(4) 0.4135(4) 0.0541(16) Uani d U P D 0.740(12) A 1
H H23A 0.355848 0.997171 0.454234 0.081000 Uiso calc U P R 0.740(12) A 1
H H23B 0.201629 0.909257 0.408087 0.081000 Uiso calc U P R 0.740(12) A 1
H H23C 0.329704 0.977902 0.377599 0.081000 Uiso calc U P R 0.740(12) A 1
C C24A 0.3549(6) 0.7762(6) 0.4675(3) 0.0507(14) Uani d U P D 0.740(12) A 1
H H24A 0.414746 0.718846 0.471314 0.076000 Uiso calc U P R 0.740(12) A 1
H H24B 0.245620 0.735951 0.457122 0.076000 Uiso calc U P R 0.740(12) A 1
H H24C 0.383105 0.832822 0.508339 0.076000 Uiso calc U P R 0.740(12) A 1
C C25A 0.2011(7) 0.7518(7) 0.3010(4) 0.058(2) Uani d U P D 0.740(12) A 1
H H25A 0.193008 0.830124 0.295700 0.087000 Uiso calc U P R 0.740(12) A 1
H H25B 0.118136 0.714702 0.319034 0.087000 Uiso calc U P R 0.740(12) A 1
H H25C 0.193296 0.704321 0.259035 0.087000 Uiso calc U P R 0.740(12) A 1
C C26A 0.3757(9) 0.6393(6) 0.3478(4) 0.0470(17) Uani d U P D 0.740(12) A 1
H H26A 0.370154 0.599859 0.304100 0.070000 Uiso calc U P R 0.740(12) A 1
H H26B 0.295182 0.593816 0.364137 0.070000 Uiso calc U P R 0.740(12) A 1
H H26C 0.475995 0.646028 0.376090 0.070000 Uiso calc U P R 0.740(12) A 1
O O1C 0.5255(14) 0.9137(11) 0.4179(6) 0.028(3) Uani d U P D 0.260(12) A 2
O O2C 0.4885(16) 0.7971(12) 0.3210(7) 0.021(3) Uani d U P D 0.260(12) A 2
C C21C 0.3612(15) 0.8535(11) 0.3970(7) 0.032(4) Uani d U P D 0.260(12) A 2
C C22C 0.3563(19) 0.7470(14) 0.3449(8) 0.030(5) Uani d U P D 0.260(12) A 2
C C23C 0.2763(17) 0.9387(10) 0.3723(10) 0.050(4) Uani d U P D 0.260(12) A 2
H H23D 0.314663 1.014324 0.402582 0.075000 Uiso calc U P R 0.260(12) A 2
H H23E 0.166636 0.907836 0.368315 0.075000 Uiso calc U P R 0.260(12) A 2
H H23F 0.292732 0.949128 0.329985 0.075000 Uiso calc U P R 0.260(12) A 2
C C24C 0.313(2) 0.8174(16) 0.4559(7) 0.053(4) Uani d U P D 0.260(12) A 2
H H24D 0.380085 0.772970 0.475524 0.080000 Uiso calc U P R 0.260(12) A 2
H H24E 0.206874 0.768632 0.442764 0.080000 Uiso calc U P R 0.260(12) A 2
H H24F 0.320536 0.887498 0.487348 0.080000 Uiso calc U P R 0.260(12) A 2
C C25C 0.2089(18) 0.7100(16) 0.2917(9) 0.040(4) Uani d U P D 0.260(12) A 2
H H25D 0.202068 0.773732 0.268441 0.061000 Uiso calc U P R 0.260(12) A 2
H H25E 0.121168 0.692140 0.310585 0.061000 Uiso calc U P R 0.260(12) A 2
H H25F 0.208305 0.640322 0.261618 0.061000 Uiso calc U P R 0.260(12) A 2
C C26C 0.393(3) 0.6434(15) 0.3723(10) 0.044(5) Uani d U P D 0.260(12) A 2
H H26D 0.410137 0.587950 0.338352 0.066000 Uiso calc U P R 0.260(12) A 2
H H26E 0.307564 0.604375 0.388172 0.066000 Uiso calc U P R 0.260(12) A 2
H H26F 0.485913 0.671549 0.407851 0.066000 Uiso calc U P R 0.260(12) A 2
Si Si1B 0.45295(7) 0.10591(5) 0.12284(3) 0.02876(16) Uani d . . . 1.000000 . .
C C1B 0.4522(2) 0.67135(18) 0.11492(12) 0.0309(5) Uani d U . . 1.000000 . .
H H1B 0.407563 0.662467 0.067692 0.037000 Uiso calc U . R 1.000000 . .
C C3B 0.3700(3) 0.7456(2) 0.14931(13) 0.0397(6) Uani d U . . 1.000000 . .
H H3B1 0.407927 0.754794 0.196019 0.060000 Uiso calc U . R 1.000000 . .
H H3B2 0.259824 0.707523 0.136476 0.060000 Uiso calc U . R 1.000000 . .
H H3B3 0.388926 0.822782 0.137706 0.060000 Uiso calc U . R 1.000000 . .
C C4B 0.4867(3) 0.46894(19) 0.08372(12) 0.0351(5) Uani d U . . 1.000000 . .
H H4B1 0.425009 0.458192 0.038999 0.042000 Uiso calc U . R 1.000000 . .
H H4B2 0.593645 0.509403 0.085305 0.042000 Uiso calc U . R 1.000000 . .
C C5B 0.4825(3) 0.3528(2) 0.09947(12) 0.0346(5) Uani d U . . 1.000000 . .
C C6B 0.4743(2) 0.25636(19) 0.11079(11) 0.0315(5) Uani d U . . 1.000000 . .
C C7B 0.6451(3) 0.0786(2) 0.14159(12) 0.0361(6) Uani d U . . 1.000000 . .
H H7B1 0.691181 0.087710 0.105182 0.054000 Uiso calc U . R 1.000000 . .
H H7B2 0.634996 -0.001117 0.149191 0.054000 Uiso calc U . R 1.000000 . .
H H7B3 0.710496 0.134814 0.180277 0.054000 Uiso calc U . R 1.000000 . .
C C8B 0.3611(3) 0.0869(2) 0.19056(12) 0.0376(6) Uani d U . . 1.000000 . .
H H8B1 0.415531 0.150491 0.227778 0.056000 Uiso calc U . R 1.000000 . .
H H8B2 0.365340 0.011682 0.202398 0.056000 Uiso calc U . R 1.000000 . .
H H8B3 0.254095 0.088651 0.177194 0.056000 Uiso calc U . R 1.000000 . .
C C9B 0.3282(3) 0.0066(2) 0.04658(13) 0.0492(7) Uani d U . . 1.000000 . .
H H9B1 0.224429 0.016497 0.040123 0.074000 Uiso calc U . R 1.000000 . .
H H9B2 0.324975 -0.074782 0.049408 0.074000 Uiso calc U . R 1.000000 . .
H H9B3 0.369541 0.025782 0.010181 0.074000 Uiso calc U . R 1.000000 . .
C C11B 0.6214(2) 0.73355(17) 0.12786(11) 0.0294(5) Uani d U . . 1.000000 . .
C C12B 0.6833(3) 0.7651(2) 0.07813(13) 0.0388(6) Uani d U . . 1.000000 . .
H H12B 0.620121 0.747793 0.035454 0.047000 Uiso calc U . R 1.000000 . .
C C13B 0.8400(3) 0.8229(2) 0.09068(17) 0.0564(8) Uani d U . . 1.000000 . .
H H13B 0.883480 0.844452 0.056684 0.068000 Uiso calc U . R 1.000000 . .
C C14B 0.9306(3) 0.8482(2) 0.15393(18) 0.0592(8) Uani d U . . 1.000000 . .
H H14B 1.036460 0.887037 0.162981 0.071000 Uiso calc U . R 1.000000 . .
C C15B 0.8680(3) 0.8175(2) 0.20269(16) 0.0529(7) Uani d U . . 1.000000 . .
H H15B 0.930045 0.835829 0.245610 0.063000 Uiso calc U . R 1.000000 . .
C C16B 0.7160(3) 0.7604(2) 0.18994(13) 0.0399(6) Uani d U . . 1.000000 . .
H H16B 0.674216 0.738679 0.224298 0.048000 Uiso calc U . R 1.000000 . .
C C2B 0.4268(2) 0.54702(17) 0.12869(11) 0.0269(5) Uani d U . D 1.000000 . .
H H2B 0.490362 0.554651 0.173283 0.032000 Uiso calc U . R 1.000000 B 1
B B1B 0.2560(7) 0.4877(10) 0.1289(5) 0.028(2) Uani d U P D 0.737(6) C 1
O O1B 0.2071(4) 0.4549(3) 0.17837(18) 0.0352(8) Uani d U P D 0.737(6) C 1
O O2B 0.1415(3) 0.4607(3) 0.07130(17) 0.0309(7) Uani d U P D 0.737(6) C 1
C C21B 0.0514(4) 0.3799(4) 0.15280(18) 0.0381(10) Uani d U P D 0.737(6) C 1
C C22B -0.0022(4) 0.4200(3) 0.08950(18) 0.0381(10) Uani d U P D 0.737(6) C 1
C C23B -0.0418(12) 0.3966(9) 0.2016(5) 0.0541(19) Uani d U P D 0.737(6) C 1
H H23G 0.000291 0.369817 0.240441 0.081000 Uiso calc U P R 0.737(6) C 1
H H23H -0.148416 0.351064 0.182956 0.081000 Uiso calc U P R 0.737(6) C 1
H H23I -0.037433 0.479654 0.212991 0.081000 Uiso calc U P R 0.737(6) C 1
C C24B 0.0673(5) 0.2544(3) 0.1409(3) 0.0490(12) Uani d U P D 0.737(6) C 1
H H24G 0.122125 0.244831 0.107236 0.073000 Uiso calc U P R 0.737(6) C 1
H H24H -0.034657 0.199006 0.126996 0.073000 Uiso calc U P R 0.737(6) C 1
H H24I 0.124493 0.239233 0.180821 0.073000 Uiso calc U P R 0.737(6) C 1
C C25B -0.1126(12) 0.3234(11) 0.0354(5) 0.055(3) Uani d U P D 0.737(6) C 1
H H25G -0.139227 0.355476 -0.003284 0.083000 Uiso calc U P R 0.737(6) C 1
H H25H -0.205605 0.291765 0.048839 0.083000 Uiso calc U P R 0.737(6) C 1
H H25I -0.063811 0.260799 0.025787 0.083000 Uiso calc U P R 0.737(6) C 1
C C26B -0.0657(6) 0.5261(4) 0.0998(3) 0.0523(14) Uani d U P D 0.737(6) C 1
H H26G 0.003807 0.584792 0.136578 0.078000 Uiso calc U P R 0.737(6) C 1
H H26H -0.166670 0.501820 0.108403 0.078000 Uiso calc U P R 0.737(6) C 1
H H26I -0.074979 0.559738 0.060975 0.078000 Uiso calc U P R 0.737(6) C 1
B B1D 0.2489(17) 0.483(3) 0.1171(11) 0.013(4) Uani d U P D 0.263(6) C 2
O O1D 0.1541(9) 0.4127(7) 0.0664(4) 0.0249(19) Uani d U P D 0.263(6) C 2
O O2D 0.1859(10) 0.4946(8) 0.1714(5) 0.029(2) Uani d U P D 0.263(6) C 2
C C21D 0.0177(9) 0.3520(8) 0.0837(4) 0.031(2) Uani d U P D 0.263(6) C 2
C C22D 0.0204(10) 0.4357(8) 0.1445(5) 0.035(3) Uani d U P D 0.263(6) C 2
C C23D 0.0441(13) 0.2345(8) 0.0936(7) 0.048(3) Uani d U P D 0.263(6) C 2
H H23J 0.044011 0.188543 0.052306 0.073000 Uiso calc U P R 0.263(6) C 2
H H23K -0.037729 0.192142 0.110465 0.073000 Uiso calc U P R 0.263(6) C 2
H H23L 0.143042 0.247242 0.124388 0.073000 Uiso calc U P R 0.263(6) C 2
C C24D -0.117(3) 0.338(3) 0.0265(13) 0.045(6) Uani d U P D 0.263(6) C 2
H H24J -0.123639 0.414956 0.018384 0.068000 Uiso calc U P R 0.263(6) C 2
H H24K -0.211992 0.297432 0.036055 0.068000 Uiso calc U P R 0.263(6) C 2
H H24L -0.102470 0.291548 -0.011775 0.068000 Uiso calc U P R 0.263(6) C 2
C C25D -0.056(2) 0.5330(14) 0.1351(9) 0.074(5) Uani d U P D 0.263(6) C 2
H H25J -0.042182 0.583333 0.177043 0.110000 Uiso calc U P R 0.263(6) C 2
H H25K -0.165769 0.499134 0.115224 0.110000 Uiso calc U P R 0.263(6) C 2
H H25L -0.010150 0.579515 0.107063 0.110000 Uiso calc U P R 0.263(6) C 2
C C26D -0.032(4) 0.373(3) 0.1961(14) 0.072(9) Uani d U P D 0.263(6) C 2
H H26J 0.018480 0.310805 0.201676 0.108000 Uiso calc U P R 0.263(6) C 2
H H26K -0.143348 0.339520 0.182538 0.108000 Uiso calc U P R 0.263(6) C 2
H H26L -0.005351 0.429564 0.237014 0.108000 Uiso calc U P R 0.263(6) C 2

loop_
_atom_site_aniso_label
_atom_site_aniso_U_11
_atom_site_aniso_U_22
_atom_site_aniso_U_33
_atom_site_aniso_U_12
_atom_site_aniso_U_13
_atom_site_aniso_U_23
Si1A 0.0329(3) 0.0218(3) 0.0463(4) 0.0073(2) 0.0063(3) 0.0103(3)
C1A 0.0324(12) 0.0222(11) 0.0425(14) 0.0091(9) 0.0112(10) 0.0064(10)
C2A 0.0264(11) 0.0250(11) 0.0341(12) 0.0095(8) 0.0115(9) 0.0090(9)
C3A 0.0405(14) 0.0395(14) 0.0701(19) 0.0186(11) 0.0182(13) 0.0247(13)
C4A 0.0274(12) 0.0289(12) 0.0487(15) 0.0073(9) 0.0082(10) 0.0095(10)
C5A 0.0281(12) 0.0316(13) 0.0486(15) 0.0107(9) 0.0096(10) 0.0146(11)
C6A 0.0299(12) 0.0295(12) 0.0489(15) 0.0099(9) 0.0114(11) 0.0132(11)
C7A 0.0388(14) 0.0287(13) 0.075(2) 0.0096(11) 0.0052(13) 0.0147(13)
C8A 0.0527(16) 0.0366(14) 0.0541(17) 0.0059(12) 0.0144(13) 0.0159(12)
C9A 0.0456(15) 0.0404(14) 0.0520(17) 0.0145(12) 0.0066(13) 0.0057(12)
C11A 0.0312(12) 0.0174(10) 0.0400(13) 0.0065(8) 0.0061(10) 0.0087(9)
C12A 0.0446(15) 0.0459(15) 0.0439(15) 0.0110(12) 0.0155(12) 0.0109(12)
C13A 0.0582(19) 0.071(2) 0.074(2) 0.0199(15) 0.0377(17) 0.0305(17)
C14A 0.0374(16) 0.0478(17) 0.116(3) 0.0043(13) 0.0250(18) 0.0234(18)
C15A 0.0396(15) 0.0344(14) 0.084(2) 0.0063(11) -0.0064(15) 0.0005(14)
C16A 0.0401(14) 0.0287(12) 0.0472(15) 0.0108(10) 0.0022(11) 0.0056(11)
B1A 0.0293(13) 0.0251(12) 0.0306(14) 0.0124(10) 0.0089(11) 0.0097(10)
O1A 0.0204(15) 0.0373(19) 0.0321(17) 0.0086(13) 0.0090(12) 0.0078(13)
O2A 0.0254(18) 0.050(3) 0.0331(17) 0.0097(18) 0.0054(13) 0.0109(17)
C21A 0.020(2) 0.044(2) 0.036(2) 0.0083(16) 0.0089(18) 0.0092(19)
C22A 0.022(3) 0.047(3) 0.047(3) 0.005(2) 0.011(2) 0.007(2)
C23A 0.031(2) 0.056(3) 0.082(4) 0.0224(18) 0.021(2) 0.008(3)
C24A 0.041(3) 0.068(3) 0.048(3) 0.005(2) 0.025(2) 0.021(2)
C25A 0.026(2) 0.081(5) 0.057(3) 0.007(3) -0.001(2) 0.009(3)
C26A 0.029(3) 0.043(3) 0.064(4) 0.0018(18) 0.016(3) 0.003(3)
O1C 0.025(4) 0.027(4) 0.033(4) 0.007(3) 0.011(3) 0.002(3)
O2C 0.015(4) 0.021(4) 0.029(4) 0.010(3) 0.005(3) 0.005(3)
C21C 0.024(5) 0.034(5) 0.037(6) 0.002(4) 0.010(4) 0.011(4)
C22C 0.024(7) 0.032(6) 0.033(7) 0.008(4) 0.005(5) 0.000(4)
C23C 0.046(6) 0.040(6) 0.073(9) 0.023(5) 0.023(6) 0.013(6)
C24C 0.046(7) 0.055(8) 0.052(7) -0.007(5) 0.013(6) 0.015(6)
C25C 0.023(6) 0.048(8) 0.052(8) 0.006(5) 0.018(5) 0.012(6)
C26C 0.040(7) 0.025(6) 0.064(10) 0.004(5) 0.012(7) 0.011(6)
Si1B 0.0326(3) 0.0194(3) 0.0338(4) 0.0052(2) 0.0099(3) 0.0044(2)
C1B 0.0265(11) 0.0235(11) 0.0436(14) 0.0059(9) 0.0082(10) 0.0118(10)
C3B 0.0327(13) 0.0248(12) 0.0582(17) 0.0057(9) 0.0095(12) 0.0036(11)
C4B 0.0324(12) 0.0298(12) 0.0457(14) 0.0082(9) 0.0143(11) 0.0100(10)
C5B 0.0259(12) 0.0291(12) 0.0510(15) 0.0074(9) 0.0137(10) 0.0089(11)
C6B 0.0282(12) 0.0272(12) 0.0382(13) 0.0064(9) 0.0083(10) 0.0054(10)
C7B 0.0395(13) 0.0265(12) 0.0493(15) 0.0127(10) 0.0192(12) 0.0116(11)
C8B 0.0366(13) 0.0318(12) 0.0470(15) 0.0086(10) 0.0168(11) 0.0084(11)
C9B 0.0603(18) 0.0314(13) 0.0450(16) 0.0043(12) 0.0030(13) 0.0016(11)
C11B 0.0291(11) 0.0168(10) 0.0427(14) 0.0064(8) 0.0081(10) 0.0087(9)
C12B 0.0431(14) 0.0279(12) 0.0470(15) 0.0079(10) 0.0156(12) 0.0089(11)
C13B 0.0626(18) 0.0348(14) 0.090(2) 0.0127(13) 0.0506(18) 0.0238(14)
C14B 0.0284(14) 0.0374(15) 0.103(3) 0.0045(11) 0.0103(16) 0.0011(15)
C15B 0.0393(15) 0.0401(15) 0.068(2) 0.0100(12) -0.0005(14) -0.0016(14)
C16B 0.0370(13) 0.0333(13) 0.0463(15) 0.0112(10) 0.0040(11) 0.0050(11)
C2B 0.0225(11) 0.0221(10) 0.0333(12) 0.0047(8) 0.0026(9) 0.0053(9)
B1B 0.028(3) 0.020(3) 0.029(4) 0.0076(19) -0.003(2) 0.001(3)
O1B 0.0295(15) 0.0382(19) 0.0353(16) 0.0047(13) 0.0068(11) 0.0086(14)
O2B 0.0202(12) 0.0314(18) 0.0401(15) 0.0039(12) 0.0056(11) 0.0115(15)
C21B 0.0238(17) 0.041(2) 0.048(2) 0.0030(15) 0.0125(15) 0.0107(17)
C22B 0.0206(16) 0.042(2) 0.052(2) 0.0047(14) 0.0090(15) 0.0138(18)
C23B 0.044(3) 0.060(4) 0.065(4) 0.009(3) 0.036(3) 0.011(3)
C24B 0.038(2) 0.035(2) 0.084(3) 0.0113(16) 0.024(2) 0.026(2)
C25B 0.029(3) 0.066(5) 0.060(4) -0.004(3) 0.002(3) 0.018(4)
C26B 0.028(2) 0.047(2) 0.098(4) 0.0200(18) 0.026(3) 0.031(3)
B1D 0.012(6) 0.017(6) 0.014(6) 0.002(4) 0.009(4) 0.003(4)
O1D 0.021(3) 0.020(4) 0.028(3) -0.002(3) 0.003(2) 0.003(3)
O2D 0.023(3) 0.029(4) 0.029(4) 0.002(3) 0.008(3) -0.004(3)
C21D 0.022(4) 0.026(4) 0.041(4) 0.000(3) 0.010(3) 0.003(3)
C22D 0.022(4) 0.034(4) 0.043(5) 0.002(3) 0.011(3) -0.005(4)
C23D 0.049(6) 0.029(5) 0.069(7) 0.005(4) 0.026(6) 0.008(5)
C24D 0.028(8) 0.044(8) 0.045(9) -0.016(6) -0.009(6) 0.017(7)
C25D 0.050(7) 0.060(7) 0.104(11) 0.022(6) 0.016(8) -0.011(8)
C26D 0.054(11) 0.083(13) 0.074(11) 0.006(8) 0.030(8) -0.004(8)

loop_
_atom_type_symbol
_atom_type_description
_atom_type_scat_dispersion_real
_atom_type_scat_dispersion_imag
_atom_type_scat_source
C C 0.0181 0.0091 'International Tables Vol C Tables 4.2.6.8 and 6.1.1.4'
H H 0.0000 0.0000 'International Tables Vol C Tables 4.2.6.8 and 6.1.1.4'
B B 0.0090 0.0039 'International Tables Vol C Tables 4.2.6.8 and 6.1.1.4'
O O 0.0492 0.0322 'International Tables Vol C Tables 4.2.6.8 and 6.1.1.4'
Si Si 0.2541 0.3302 'International Tables Vol C Tables 4.2.6.8 and 6.1.1.4'

loop_
_geom_angle_atom_site_label_1
_geom_angle_atom_site_label_2
_geom_angle_atom_site_label_3
_geom_angle_site_symmetry_1
_geom_angle_site_symmetry_3
_geom_angle
_geom_angle_publ_flag
C6A Si1A C9A . . 108.72(12) ?
C6A Si1A C7A . . 107.50(11) ?
C9A Si1A C7A . . 111.15(13) ?
C6A Si1A C8A . . 107.87(12) ?
C9A Si1A C8A . . 110.86(13) ?
C7A Si1A C8A . . 110.60(13) ?
C3A C1A C11A . . 112.14(19) ?
C3A C1A C2A . . 111.82(19) ?
C11A C1A C2A . . 111.53(17) ?
C3A C1A H1A . . 107.000000 ?
C11A C1A H1A . . 107.000000 ?
C2A C1A H1A . . 107.000000 ?
C4A C2A C1A . . 111.52(18) ?
C4A C2A B1A . . 108.75(18) ?
C1A C2A B1A . . 112.73(17) ?
C4A C2A H2A . . 107.900000 ?
C1A C2A H2A . . 107.900000 ?
B1A C2A H2A . . 107.900000 ?
C1A C3A H3A1 . . 109.500000 ?
C1A C3A H3A2 . . 109.500000 ?
H3A1 C3A H3A2 . . 109.500000 ?
C1A C3A H3A3 . . 109.500000 ?
H3A1 C3A H3A3 . . 109.500000 ?
H3A2 C3A H3A3 . . 109.500000 ?
C5A C4A C2A . . 112.9(2) ?
C5A C4A H4A1 . . 109.000000 ?
C2A C4A H4A1 . . 109.000000 ?
C5A C4A H4A2 . . 109.000000 ?
C2A C4A H4A2 . . 109.000000 ?
H4A1 C4A H4A2 . . 107.800000 ?
C6A C5A C4A . . 177.5(2) ?
C5A C6A Si1A . . 177.0(2) ?
Si1A C7A H7A1 . . 109.500000 ?
Si1A C7A H7A2 . . 109.500000 ?
H7A1 C7A H7A2 . . 109.500000 ?
Si1A C7A H7A3 . . 109.500000 ?
H7A1 C7A H7A3 . . 109.500000 ?
H7A2 C7A H7A3 . . 109.500000 ?
Si1A C8A H8A1 . . 109.500000 ?
Si1A C8A H8A2 . . 109.500000 ?
H8A1 C8A H8A2 . . 109.500000 ?
Si1A C8A H8A3 . . 109.500000 ?
H8A1 C8A H8A3 . . 109.500000 ?
H8A2 C8A H8A3 . . 109.500000 ?
Si1A C9A H9A1 . . 109.500000 ?
Si1A C9A H9A2 . . 109.500000 ?
H9A1 C9A H9A2 . . 109.500000 ?
Si1A C9A H9A3 . . 109.500000 ?
H9A1 C9A H9A3 . . 109.500000 ?
H9A2 C9A H9A3 . . 109.500000 ?
C16A C11A C12A . . 118.4(2) ?
C16A C11A C1A . . 120.3(2) ?
C12A C11A C1A . . 121.3(2) ?
C11A C12A C13A . . 120.2(3) ?
C11A C12A H12A . . 119.900000 ?
C13A C12A H12A . . 119.900000 ?
C14A C13A C12A . . 120.7(3) ?
C14A C13A H13A . . 119.700000 ?
C12A C13A H13A . . 119.700000 ?
C15A C14A C13A . . 119.6(3) ?
C15A C14A H14A . . 120.200000 ?
C13A C14A H14A . . 120.200000 ?
C14A C15A C16A . . 119.7(3) ?
C14A C15A H15A . . 120.200000 ?
C16A C15A H15A . . 120.200000 ?
C11A C16A C15A . . 121.5(3) ?
C11A C16A H16A . . 119.300000 ?
C15A C16A H16A . . 119.300000 ?
O2A B1A O1A . . 114.8(4) ?
O1C B1A O2C . . 111.5(9) ?
O1C B1A C2A . . 125.6(5) ?
O2A B1A C2A . . 125.1(3) ?
O1A B1A C2A . . 120.0(3) ?
O2C B1A C2A . . 122.8(7) ?
B1A O1A C21A . . 106.3(3) ?
B1A O2A C22A . . 106.0(5) ?
O1A C21A C24A . . 108.6(4) ?
O1A C21A C23A . . 106.8(4) ?
C24A C21A C23A . . 110.2(4) ?
O1A C21A C22A . . 102.1(4) ?
C24A C21A C22A . . 116.1(4) ?
C23A C21A C22A . . 112.2(5) ?
O2A C22A C25A . . 107.8(6) ?
O2A C22A C26A . . 106.0(5) ?
C25A C22A C26A . . 109.6(5) ?
O2A C22A C21A . . 102.9(4) ?
C25A C22A C21A . . 116.1(5) ?
C26A C22A C21A . . 113.5(6) ?
C21A C23A H23A . . 109.500000 ?
C21A C23A H23B . . 109.500000 ?
H23A C23A H23B . . 109.500000 ?
C21A C23A H23C . . 109.500000 ?
H23A C23A H23C . . 109.500000 ?
H23B C23A H23C . . 109.500000 ?
C21A C24A H24A . . 109.500000 ?
C21A C24A H24B . . 109.500000 ?
H24A C24A H24B . . 109.500000 ?
C21A C24A H24C . . 109.500000 ?
H24A C24A H24C . . 109.500000 ?
H24B C24A H24C . . 109.500000 ?
C22A C25A H25A . . 109.500000 ?
C22A C25A H25B . . 109.500000 ?
H25A C25A H25B . . 109.500000 ?
C22A C25A H25C . . 109.500000 ?
H25A C25A H25C . . 109.500000 ?
H25B C25A H25C . . 109.500000 ?
C22A C26A H26A . . 109.500000 ?
C22A C26A H26B . . 109.500000 ?
H26A C26A H26B . . 109.500000 ?
C22A C26A H26C . . 109.500000 ?
H26A C26A H26C . . 109.500000 ?
H26B C26A H26C . . 109.500000 ?
B1A O1C C21C . . 108.4(9) ?
B1A O2C C22C . . 108.1(11) ?
O1C C21C C23C . . 108.2(10) ?
O1C C21C C24C . . 107.2(10) ?
C23C C21C C24C . . 110.4(10) ?
O1C C21C C22C . . 102.1(10) ?
C23C C21C C22C . . 115.2(10) ?
C24C C21C C22C . . 113.0(11) ?
O2C C22C C25C . . 111.6(13) ?
O2C C22C C26C . . 105.3(14) ?
C25C C22C C26C . . 112.1(13) ?
O2C C22C C21C . . 100.4(11) ?
C25C C22C C21C . . 112.4(12) ?
C26C C22C C21C . . 114.3(13) ?
C21C C23C H23D . . 109.500000 ?
C21C C23C H23E . . 109.500000 ?
H23D C23C H23E . . 109.500000 ?
C21C C23C H23F . . 109.500000 ?
H23D C23C H23F . . 109.500000 ?
H23E C23C H23F . . 109.500000 ?
C21C C24C H24D . . 109.500000 ?
C21C C24C H24E . . 109.500000 ?
H24D C24C H24E . . 109.500000 ?
C21C C24C H24F . . 109.500000 ?
H24D C24C H24F . . 109.500000 ?
H24E C24C H24F . . 109.500000 ?
C22C C25C H25D . . 109.500000 ?
C22C C25C H25E . . 109.500000 ?
H25D C25C H25E . . 109.500000 ?
C22C C25C H25F . . 109.500000 ?
H25D C25C H25F . . 109.500000 ?
H25E C25C H25F . . 109.500000 ?
C22C C26C H26D . . 109.500000 ?
C22C C26C H26E . . 109.500000 ?
H26D C26C H26E . . 109.500000 ?
C22C C26C H26F . . 109.500000 ?
H26D C26C H26F . . 109.500000 ?
H26E C26C H26F . . 109.500000 ?
C6B Si1B C7B . . 108.94(10) ?
C6B Si1B C8B . . 108.80(11) ?
C7B Si1B C8B . . 110.51(11) ?
C6B Si1B C9B . . 107.39(11) ?
C7B Si1B C9B . . 110.91(12) ?
C8B Si1B C9B . . 110.20(12) ?
C3B C1B C11B . . 111.15(18) ?
C3B C1B C2B . . 113.63(19) ?
C11B C1B C2B . . 112.02(18) ?
C3B C1B H1B . . 106.500000 ?
C11B C1B H1B . . 106.500000 ?
C2B C1B H1B . . 106.500000 ?
C1B C3B H3B1 . . 109.500000 ?
C1B C3B H3B2 . . 109.500000 ?
H3B1 C3B H3B2 . . 109.500000 ?
C1B C3B H3B3 . . 109.500000 ?
H3B1 C3B H3B3 . . 109.500000 ?
H3B2 C3B H3B3 . . 109.500000 ?
C5B C4B C2B . . 114.1(2) ?
C5B C4B H4B1 . . 108.700000 ?
C2B C4B H4B1 . . 108.700000 ?
C5B C4B H4B2 . . 108.700000 ?
C2B C4B H4B2 . . 108.700000 ?
H4B1 C4B H4B2 . . 107.600000 ?
C6B C5B C4B . . 177.7(3) ?
C5B C6B Si1B . . 176.3(2) ?
Si1B C7B H7B1 . . 109.500000 ?
Si1B C7B H7B2 . . 109.500000 ?
H7B1 C7B H7B2 . . 109.500000 ?
Si1B C7B H7B3 . . 109.500000 ?
H7B1 C7B H7B3 . . 109.500000 ?
H7B2 C7B H7B3 . . 109.500000 ?
Si1B C8B H8B1 . . 109.500000 ?
Si1B C8B H8B2 . . 109.500000 ?
H8B1 C8B H8B2 . . 109.500000 ?
Si1B C8B H8B3 . . 109.500000 ?
H8B1 C8B H8B3 . . 109.500000 ?
H8B2 C8B H8B3 . . 109.500000 ?
Si1B C9B H9B1 . . 109.500000 ?
Si1B C9B H9B2 . . 109.500000 ?
H9B1 C9B H9B2 . . 109.500000 ?
Si1B C9B H9B3 . . 109.500000 ?
H9B1 C9B H9B3 . . 109.500000 ?
H9B2 C9B H9B3 . . 109.500000 ?
C12B C11B C16B . . 118.9(2) ?
C12B C11B C1B . . 120.5(2) ?
C16B C11B C1B . . 120.6(2) ?
C11B C12B C13B . . 120.0(3) ?
C11B C12B H12B . . 120.000000 ?
C13B C12B H12B . . 120.000000 ?
C14B C13B C12B . . 119.0(3) ?
C14B C13B H13B . . 120.500000 ?
C12B C13B H13B . . 120.500000 ?
C15B C14B C13B . . 120.4(3) ?
C15B C14B H14B . . 119.800000 ?
C13B C14B H14B . . 119.800000 ?
C14B C15B C16B . . 120.1(3) ?
C14B C15B H15B . . 119.900000 ?
C16B C15B H15B . . 119.900000 ?
C15B C16B C11B . . 121.5(3) ?
C15B C16B H16B . . 119.200000 ?
C11B C16B H16B . . 119.200000 ?
C4B C2B C1B . . 111.49(18) ?
C4B C2B B1B . . 111.6(4) ?
C1B C2B B1B . . 113.9(5) ?
C4B C2B B1D . . 105.7(8) ?
C1B C2B B1D . . 111.8(13) ?
C4B C2B H2B . . 106.400000 ?
C1B C2B H2B . . 106.400000 ?
B1B C2B H2B . . 106.400000 ?
O1B B1B O2B . . 114.1(4) ?
O1B B1B C2B . . 126.7(7) ?
O2B B1B C2B . . 119.1(7) ?
B1B O1B C21B . . 107.2(4) ?
B1B O2B C22B . . 105.1(4) ?
O1B C21B C23B . . 109.6(5) ?
O1B C21B C24B . . 105.6(3) ?
C23B C21B C24B . . 111.3(4) ?
O1B C21B C22B . . 102.6(3) ?
C23B C21B C22B . . 114.7(5) ?
C24B C21B C22B . . 112.3(4) ?
O2B C22B C25B . . 109.3(6) ?
O2B C22B C26B . . 106.3(3) ?
C25B C22B C26B . . 111.0(5) ?
O2B C22B C21B . . 102.4(3) ?
C25B C22B C21B . . 114.5(6) ?
C26B C22B C21B . . 112.5(4) ?
C21B C23B H23G . . 109.500000 ?
C21B C23B H23H . . 109.500000 ?
H23G C23B H23H . . 109.500000 ?
C21B C23B H23I . . 109.500000 ?
H23G C23B H23I . . 109.500000 ?
H23H C23B H23I . . 109.500000 ?
C21B C24B H24G . . 109.500000 ?
C21B C24B H24H . . 109.500000 ?
H24G C24B H24H . . 109.500000 ?
C21B C24B H24I . . 109.500000 ?
H24G C24B H24I . . 109.500000 ?
H24H C24B H24I . . 109.500000 ?
C22B C25B H25G . . 109.500000 ?
C22B C25B H25H . . 109.500000 ?
H25G C25B H25H . . 109.500000 ?
C22B C25B H25I . . 109.500000 ?
H25G C25B H25I . . 109.500000 ?
H25H C25B H25I . . 109.500000 ?
C22B C26B H26G . . 109.500000 ?
C22B C26B H26H . . 109.500000 ?
H26G C26B H26H . . 109.500000 ?
C22B C26B H26I . . 109.500000 ?
H26G C26B H26I . . 109.500000 ?
H26H C26B H26I . . 109.500000 ?
O1D B1D O2D . . 113.3(9) ?
O1D B1D C2B . . 129.6(13) ?
O2D B1D C2B . . 116.7(13) ?
B1D O1D C21D . . 109.5(10) ?
B1D O2D C22D . . 104.0(9) ?
O1D C21D C23D . . 104.7(7) ?
O1D C21D C24D . . 106.5(15) ?
C23D C21D C24D . . 111.6(14) ?
O1D C21D C22D . . 101.9(6) ?
C23D C21D C22D . . 115.6(9) ?
C24D C21D C22D . . 115.0(15) ?
O2D C22D C25D . . 105.6(9) ?
O2D C22D C21D . . 103.0(7) ?
C25D C22D C21D . . 116.8(11) ?
O2D C22D C26D . . 106.3(15) ?
C25D C22D C26D . . 110.5(14) ?
C21D C22D C26D . . 113.5(14) ?
C21D C23D H23J . . 109.500000 ?
C21D C23D H23K . . 109.500000 ?
H23J C23D H23K . . 109.500000 ?
C21D C23D H23L . . 109.500000 ?
H23J C23D H23L . . 109.500000 ?
H23K C23D H23L . . 109.500000 ?
C21D C24D H24J . . 109.500000 ?
C21D C24D H24K . . 109.500000 ?
H24J C24D H24K . . 109.500000 ?
C21D C24D H24L . . 109.500000 ?
H24J C24D H24L . . 109.500000 ?
H24K C24D H24L . . 109.500000 ?
C22D C25D H25J . . 109.500000 ?
C22D C25D H25K . . 109.500000 ?
H25J C25D H25K . . 109.500000 ?
C22D C25D H25L . . 109.500000 ?
H25J C25D H25L . . 109.500000 ?
H25K C25D H25L . . 109.500000 ?
C22D C26D H26J . . 109.500000 ?
C22D C26D H26K . . 109.500000 ?
H26J C26D H26K . . 109.500000 ?
C22D C26D H26L . . 109.500000 ?
H26J C26D H26L . . 109.500000 ?
H26K C26D H26L . . 109.500000 ?

loop_
_geom_bond_atom_site_label_1
_geom_bond_atom_site_label_2
_geom_bond_site_symmetry_2
_geom_bond_distance
_geom_bond_publ_flag
Si1A C6A . 1.833(2) ?
Si1A C9A . 1.858(3) ?
Si1A C7A . 1.859(3) ?
Si1A C8A . 1.862(3) ?
C1A C3A . 1.518(3) ?
C1A C11A . 1.524(3) ?
C1A C2A . 1.537(3) ?
C1A H1A . 1.000000 ?
C2A C4A . 1.531(3) ?
C2A B1A . 1.581(3) ?
C2A H2A . 1.000000 ?
C3A H3A1 . 0.980000 ?
C3A H3A2 . 0.980000 ?
C3A H3A3 . 0.980000 ?
C4A C5A . 1.471(3) ?
C4A H4A1 . 0.990000 ?
C4A H4A2 . 0.990000 ?
C5A C6A . 1.207(3) ?
C7A H7A1 . 0.980000 ?
C7A H7A2 . 0.980000 ?
C7A H7A3 . 0.980000 ?
C8A H8A1 . 0.980000 ?
C8A H8A2 . 0.980000 ?
C8A H8A3 . 0.980000 ?
C9A H9A1 . 0.980000 ?
C9A H9A2 . 0.980000 ?
C9A H9A3 . 0.980000 ?
C11A C16A . 1.378(3) ?
C11A C12A . 1.379(3) ?
C12A C13A . 1.383(4) ?
C12A H12A . 0.950000 ?
C13A C14A . 1.380(5) ?
C13A H13A . 0.950000 ?
C14A C15A . 1.363(5) ?
C14A H14A . 0.950000 ?
C15A C16A . 1.387(4) ?
C15A H15A . 0.950000 ?
C16A H16A . 0.950000 ?
B1A O1C . 1.341(11) ?
B1A O2A . 1.350(5) ?
B1A O1A . 1.376(5) ?
B1A O2C . 1.391(12) ?
O1A C21A . 1.469(5) ?
O2A C22A . 1.476(6) ?
C21A C24A . 1.509(6) ?
C21A C23A . 1.529(6) ?
C21A C22A . 1.556(7) ?
C22A C25A . 1.511(6) ?
C22A C26A . 1.530(7) ?
C23A H23A . 0.980000 ?
C23A H23B . 0.980000 ?
C23A H23C . 0.980000 ?
C24A H24A . 0.980000 ?
C24A H24B . 0.980000 ?
C24A H24C . 0.980000 ?
C25A H25A . 0.980000 ?
C25A H25B . 0.980000 ?
C25A H25C . 0.980000 ?
C26A H26A . 0.980000 ?
C26A H26B . 0.980000 ?
C26A H26C . 0.980000 ?
O1C C21C . 1.469(13) ?
O2C C22C . 1.466(14) ?
C21C C23C . 1.517(12) ?
C21C C24C . 1.525(12) ?
C21C C22C . 1.562(14) ?
C22C C25C . 1.520(13) ?
C22C C26C . 1.528(14) ?
C23C H23D . 0.980000 ?
C23C H23E . 0.980000 ?
C23C H23F . 0.980000 ?
C24C H24D . 0.980000 ?
C24C H24E . 0.980000 ?
C24C H24F . 0.980000 ?
C25C H25D . 0.980000 ?
C25C H25E . 0.980000 ?
C25C H25F . 0.980000 ?
C26C H26D . 0.980000 ?
C26C H26E . 0.980000 ?
C26C H26F . 0.980000 ?
Si1B C6B . 1.832(2) ?
Si1B C7B . 1.858(2) ?
Si1B C8B . 1.859(2) ?
Si1B C9B . 1.867(3) ?
C1B C3B . 1.512(3) ?
C1B C11B . 1.522(3) ?
C1B C2B . 1.537(3) ?
C1B H1B . 1.000000 ?
C3B H3B1 . 0.980000 ?
C3B H3B2 . 0.980000 ?
C3B H3B3 . 0.980000 ?
C4B C5B . 1.474(3) ?
C4B C2B . 1.528(3) ?
C4B H4B1 . 0.990000 ?
C4B H4B2 . 0.990000 ?
C5B C6B . 1.206(3) ?
C7B H7B1 . 0.980000 ?
C7B H7B2 . 0.980000 ?
C7B H7B3 . 0.980000 ?
C8B H8B1 . 0.980000 ?
C8B H8B2 . 0.980000 ?
C8B H8B3 . 0.980000 ?
C9B H9B1 . 0.980000 ?
C9B H9B2 . 0.980000 ?
C9B H9B3 . 0.980000 ?
C11B C12B . 1.382(3) ?
C11B C16B . 1.390(3) ?
C12B C13B . 1.409(4) ?
C12B H12B . 0.950000 ?
C13B C14B . 1.398(4) ?
C13B H13B . 0.950000 ?
C14B C15B . 1.363(4) ?
C14B H14B . 0.950000 ?
C15B C16B . 1.368(4) ?
C15B H15B . 0.950000 ?
C16B H16B . 0.950000 ?
C2B B1B . 1.582(6) ?
C2B B1D . 1.600(11) ?
C2B H2B . 1.000000 ?
B1B O1B . 1.324(10) ?
B1B O2B . 1.400(10) ?
O1B C21B . 1.458(5) ?
O2B C22B . 1.465(4) ?
C21B C23B . 1.518(8) ?
C21B C24B . 1.535(5) ?
C21B C22B . 1.541(5) ?
C22B C25B . 1.525(9) ?
C22B C26B . 1.526(6) ?
C23B H23G . 0.980000 ?
C23B H23H . 0.980000 ?
C23B H23I . 0.980000 ?
C24B H24G . 0.980000 ?
C24B H24H . 0.980000 ?
C24B H24I . 0.980000 ?
C25B H25G . 0.980000 ?
C25B H25H . 0.980000 ?
C25B H25I . 0.980000 ?
C26B H26G . 0.980000 ?
C26B H26H . 0.980000 ?
C26B H26I . 0.980000 ?
B1D O1D . 1.297(18) ?
B1D O2D . 1.421(18) ?
O1D C21D . 1.459(10) ?
O2D C22D . 1.485(11) ?
C21D C23D . 1.521(11) ?
C21D C24D . 1.523(14) ?
C21D C22D . 1.527(11) ?
C22D C25D . 1.515(13) ?
C22D C26D . 1.531(15) ?
C23D H23J . 0.980000 ?
C23D H23K . 0.980000 ?
C23D H23L . 0.980000 ?
C24D H24J . 0.980000 ?
C24D H24K . 0.980000 ?
C24D H24L . 0.980000 ?
C25D H25J . 0.980000 ?
C25D H25K . 0.980000 ?
C25D H25L . 0.980000 ?
C26D H26J . 0.980000 ?
C26D H26K . 0.980000 ?
C26D H26L . 0.980000 ?

loop_
_geom_torsion_atom_site_label_1
_geom_torsion_atom_site_label_2
_geom_torsion_atom_site_label_3
_geom_torsion_atom_site_label_4
_geom_torsion_site_symmetry_1
_geom_torsion_site_symmetry_2
_geom_torsion_site_symmetry_3
_geom_torsion_site_symmetry_4
_geom_torsion
_geom_torsion_publ_flag
C3A C1A C2A C4A . . . . -175.9(2) ?
C11A C1A C2A C4A . . . . 57.6(3) ?
C3A C1A C2A B1A . . . . -53.2(3) ?
C11A C1A C2A B1A . . . . -179.69(19) ?
C1A C2A C4A C5A . . . . -176.73(19) ?
B1A C2A C4A C5A . . . . 58.3(3) ?
C3A C1A C11A C16A . . . . 121.3(2) ?
C2A C1A C11A C16A . . . . -112.4(2) ?
C3A C1A C11A C12A . . . . -60.5(3) ?
C2A C1A C11A C12A . . . . 65.8(3) ?
C16A C11A C12A C13A . . . . -0.1(4) ?
C1A C11A C12A C13A . . . . -178.3(2) ?
C11A C12A C13A C14A . . . . 0.2(4) ?
C12A C13A C14A C15A . . . . -0.1(5) ?
C13A C14A C15A C16A . . . . -0.2(5) ?
C12A C11A C16A C15A . . . . -0.2(4) ?
C1A C11A C16A C15A . . . . 178.1(2) ?
C14A C15A C16A C11A . . . . 0.3(4) ?
C4A C2A B1A O1C . . . . 75.8(8) ?
C1A C2A B1A O1C . . . . -48.4(8) ?
C4A C2A B1A O2A . . . . -124.5(4) ?
C1A C2A B1A O2A . . . . 111.3(4) ?
C4A C2A B1A O1A . . . . 53.6(4) ?
C1A C2A B1A O1A . . . . -70.6(4) ?
C4A C2A B1A O2C . . . . -106.7(9) ?
C1A C2A B1A O2C . . . . 129.1(9) ?
O2A B1A O1A C21A . . . . -8.3(5) ?
C2A B1A O1A C21A . . . . 173.4(3) ?
O1A B1A O2A C22A . . . . -10.5(6) ?
C2A B1A O2A C22A . . . . 167.7(4) ?
B1A O1A C21A C24A . . . . 145.2(4) ?
B1A O1A C21A C23A . . . . -96.0(4) ?
B1A O1A C21A C22A . . . . 22.0(5) ?
B1A O2A C22A C25A . . . . 146.6(5) ?
B1A O2A C22A C26A . . . . -96.1(5) ?
B1A O2A C22A C21A . . . . 23.4(6) ?
O1A C21A C22A O2A . . . . -27.4(6) ?
C24A C21A C22A O2A . . . . -145.4(5) ?
C23A C21A C22A O2A . . . . 86.7(5) ?
O1A C21A C22A C25A . . . . -144.9(5) ?
C24A C21A C22A C25A . . . . 97.2(7) ?
C23A C21A C22A C25A . . . . -30.8(7) ?
O1A C21A C22A C26A . . . . 86.7(5) ?
C24A C21A C22A C26A . . . . -31.3(6) ?
C23A C21A C22A C26A . . . . -159.2(5) ?
O2C B1A O1C C21C . . . . -9.1(12) ?
C2A B1A O1C C21C . . . . 168.7(6) ?
O1C B1A O2C C22C . . . . -12.0(14) ?
C2A B1A O2C C22C . . . . 170.1(8) ?
B1A O1C C21C C23C . . . . -97.3(11) ?
B1A O1C C21C C24C . . . . 143.6(10) ?
B1A O1C C21C C22C . . . . 24.6(11) ?
B1A O2C C22C C25C . . . . 145.1(12) ?
B1A O2C C22C C26C . . . . -93.1(13) ?
B1A O2C C22C C21C . . . . 25.9(14) ?
O1C C21C C22C O2C . . . . -29.7(13) ?
C23C C21C C22C O2C . . . . 87.3(13) ?
C24C C21C C22C O2C . . . . -144.5(12) ?
O1C C21C C22C C25C . . . . -148.3(13) ?
C23C C21C C22C C25C . . . . -31.3(17) ?
C24C C21C C22C C25C . . . . 96.9(15) ?
O1C C21C C22C C26C . . . . 82.4(15) ?
C23C C21C C22C C26C . . . . -160.6(14) ?
C24C C21C C22C C26C . . . . -32.4(17) ?
C3B C1B C11B C12B . . . . -115.9(2) ?
C2B C1B C11B C12B . . . . 115.8(2) ?
C3B C1B C11B C16B . . . . 63.5(3) ?
C2B C1B C11B C16B . . . . -64.8(3) ?
C16B C11B C12B C13B . . . . 0.4(3) ?
C1B C11B C12B C13B . . . . 179.8(2) ?
C11B C12B C13B C14B . . . . -0.4(4) ?
C12B C13B C14B C15B . . . . -0.1(4) ?
C13B C14B C15B C16B . . . . 0.7(4) ?
C14B C15B C16B C11B . . . . -0.8(4) ?
C12B C11B C16B C15B . . . . 0.3(4) ?
C1B C11B C16B C15B . . . . -179.2(2) ?
C5B C4B C2B C1B . . . . 173.08(19) ?
C5B C4B C2B B1B . . . . -58.3(6) ?
C5B C4B C2B B1D . . . . -65.2(13) ?
C3B C1B C2B C4B . . . . 169.4(2) ?
C11B C1B C2B C4B . . . . -63.6(3) ?
C3B C1B C2B B1B . . . . 42.0(5) ?
C11B C1B C2B B1B . . . . 169.0(4) ?
C3B C1B C2B B1D . . . . 51.3(8) ?
C11B C1B C2B B1D . . . . 178.3(8) ?
C4B C2B B1B O1B . . . . 115.8(10) ?
C1B C2B B1B O1B . . . . -116.8(10) ?
C4B C2B B1B O2B . . . . -61.1(10) ?
C1B C2B B1B O2B . . . . 66.2(9) ?
O2B B1B O1B C21B . . . . 10.8(10) ?
C2B B1B O1B C21B . . . . -166.3(8) ?
O1B B1B O2B C22B . . . . 8.8(10) ?
C2B B1B O2B C22B . . . . -173.9(7) ?
B1B O1B C21B C23B . . . . -146.8(8) ?
B1B O1B C21B C24B . . . . 93.2(7) ?
B1B O1B C21B C22B . . . . -24.5(7) ?
B1B O2B C22B C25B . . . . -144.9(8) ?
B1B O2B C22B C26B . . . . 95.2(7) ?
B1B O2B C22B C21B . . . . -23.0(6) ?
O1B C21B C22B O2B . . . . 28.7(4) ?
C23B C21B C22B O2B . . . . 147.5(5) ?
C24B C21B C22B O2B . . . . -84.1(3) ?
O1B C21B C22B C25B . . . . 147.0(6) ?
C23B C21B C22B C25B . . . . -94.3(8) ?
C24B C21B C22B C25B . . . . 34.1(7) ?
O1B C21B C22B C26B . . . . -85.1(4) ?
C23B C21B C22B C26B . . . . 33.7(6) ?
C24B C21B C22B C26B . . . . 162.1(3) ?
C4B C2B B1D O1D . . . . -26.(4) ?
C1B C2B B1D O1D . . . . 95.(3) ?
C4B C2B B1D O2D . . . . 146.(2) ?
C1B C2B B1D O2D . . . . -92.(2) ?
O2D B1D O1D C21D . . . . -9.(3) ?
C2B B1D O1D C21D . . . . 164.(3) ?
O1D B1D O2D C22D . . . . -11.(3) ?
C2B B1D O2D C22D . . . . 175.7(19) ?
B1D O1D C21D C23D . . . . -98.(2) ?
B1D O1D C21D C24D . . . . 144.(2) ?
B1D O1D C21D C22D . . . . 23.(2) ?
B1D O2D C22D C25D . . . . -99.2(19) ?
B1D O2D C22D C21D . . . . 23.8(18) ?
B1D O2D C22D C26D . . . . 143.(2) ?
O1D C21D C22D O2D . . . . -28.1(10) ?
C23D C21D C22D O2D . . . . 84.8(9) ?
C24D C21D C22D O2D . . . . -142.8(16) ?
O1D C21D C22D C25D . . . . 87.2(11) ?
C23D C21D C22D C25D . . . . -160.0(11) ?
C24D C21D C22D C25D . . . . -27.6(19) ?
O1D C21D C22D C26D . . . . -142.5(16) ?
C23D C21D C22D C26D . . . . -29.6(18) ?
C24D C21D C22D C26D . . . . 103.(2) ?
